data_7004295
loop_
_publ_author_name
'Santillan, Guillermo A.'
'Carrano, Carl J.'

_publ_section_title
;
 Nickel(ii), copper(ii), and cobalt(ii) solid-state structures formed
 through hydrogen bonding with ditopic heteroscorpionate ligands
;
_journal_issue 30
_journal_name_full 'Dalton Transactions'
_journal_page_first 3995
_journal_page_last 4005
_journal_paper_doi 10.1039/B805253K
_journal_year 2008
_chemical_formula_sum 'C36 H39 Cl2 N8 Ni O14'
_chemical_formula_weight 937.36
_chemical_name_systematic
;
?
;
_space_group_IT_number 33
_symmetry_cell_setting orthorhombic
_symmetry_space_group_name_Hall 'P 2c -2n'
_symmetry_space_group_name_H-M 'P n a 21'
_atom_sites_solution_hydrogens geom
_atom_sites_solution_primary direct
_atom_sites_solution_secondary difmap
_audit_creation_method SHELXL-97
_cell_angle_alpha 90.00
_cell_angle_beta 90.00
_cell_angle_gamma 90.00
_cell_formula_units_Z 4
_cell_length_a 24.392(3)
_cell_length_b 11.2823(14)
_cell_length_c 16.445(2)
_cell_measurement_reflns_used 7076
_cell_measurement_temperature 240(2)
_cell_measurement_theta_max 22.11
_cell_measurement_theta_min 2.19
_cell_volume 4525.6(10)
_computing_cell_refinement 'Bruker SMART'
_computing_data_collection 'Bruker SMART'
_computing_data_reduction 'Bruker SAINT'
_computing_molecular_graphics 'Bruker SHELXTL'
_computing_publication_material 'Bruker SHELXTL'
_computing_structure_refinement 'SHELXL-97 (Sheldrick, 1997)'
_computing_structure_solution 'SHELXS-97 (Sheldrick, 1990)'
_diffrn_ambient_temperature 240(2)
_diffrn_measured_fraction_theta_full 0.981
_diffrn_measured_fraction_theta_max 0.981
_diffrn_measurement_device_type 'CCD area detector'
_diffrn_measurement_method 'phi and omega scans'
_diffrn_radiation_monochromator graphite
_diffrn_radiation_source 'fine-focus sealed tube'
_diffrn_radiation_type MoK\a
_diffrn_radiation_wavelength 0.71073
_diffrn_reflns_av_R_equivalents 0.0749
_diffrn_reflns_av_sigmaI/netI 0.0401
_diffrn_reflns_limit_h_max 26
_diffrn_reflns_limit_h_min -26
_diffrn_reflns_limit_k_max 12
_diffrn_reflns_limit_k_min -12
_diffrn_reflns_limit_l_max 17
_diffrn_reflns_limit_l_min -17
_diffrn_reflns_number 54451
_diffrn_reflns_theta_full 22.71
_diffrn_reflns_theta_max 22.71
_diffrn_reflns_theta_min 2.46
_exptl_absorpt_coefficient_mu 0.617
_exptl_absorpt_correction_T_max 0.9409
_exptl_absorpt_correction_T_min 0.8366
_exptl_absorpt_correction_type multi-scan
_exptl_absorpt_process_details SADABS
_exptl_crystal_colour green
_exptl_crystal_density_diffrn 1.376
_exptl_crystal_density_meas ?
_exptl_crystal_density_method .
_exptl_crystal_description block
_exptl_crystal_F_000 1940
_exptl_crystal_size_max 0.30
_exptl_crystal_size_mid 0.20
_exptl_crystal_size_min 0.10
_refine_diff_density_max 0.744
_refine_diff_density_min -0.602
_refine_diff_density_rms 0.093
_refine_ls_abs_structure_details 'Flack H D (1983), Acta Cryst. A39, 876-881'
_refine_ls_abs_structure_Flack -0.01(2)
_refine_ls_extinction_method none
_refine_ls_goodness_of_fit_ref 1.082
_refine_ls_hydrogen_treatment constr
_refine_ls_matrix_type full
_refine_ls_number_parameters 550
_refine_ls_number_reflns 5889
_refine_ls_number_restraints 1
_refine_ls_restrained_S_all 1.082
_refine_ls_R_factor_all 0.0724
_refine_ls_R_factor_gt 0.0622
_refine_ls_shift/su_max 0.020
_refine_ls_shift/su_mean 0.001
_refine_ls_structure_factor_coef Fsqd
_refine_ls_weighting_details 'calc w=1/[\s^2^(Fo^2^)+(0.1061P)^2^+7.1010P] where P=(Fo^2^+2Fc^2^)/3'
_refine_ls_weighting_scheme calc
_refine_ls_wR_factor_gt 0.1640
_refine_ls_wR_factor_ref 0.1745
_reflns_number_gt 5196
_reflns_number_total 5889
_reflns_threshold_expression >2sigma(I)
_cod_data_source_file B805253K.txt
_cod_data_source_block gs43b
_cod_depositor_comments
;
The following automatic conversions were performed:
'_symmetry_cell_setting' value 'Orthorhombic' changed to 'orthorhombic'
according to '/home/saulius/struct/CIF-dictionaries/cif_core.dic'
dictionary named 'cif_core.dic' version 2.4.1 from 2010-06-29.

Automatic conversion script
Id: cif_fix_enum 1527 2010-12-29 10:47:43Z saulius 
;
_cod_original_cell_volume 4525.7(10)
_cod_original_sg_symbol_H-M Pna2(1)
_cod_database_code 7004295

loop_
_symmetry_equiv_pos_as_xyz
'x, y, z'
'-x, -y, z+1/2'
'x+1/2, -y+1/2, z'
'-x+1/2, y+1/2, z+1/2'

loop_
_atom_site_label
_atom_site_type_symbol
_atom_site_fract_x
_atom_site_fract_y
_atom_site_fract_z
_atom_site_U_iso_or_equiv
_atom_site_adp_type
_atom_site_occupancy
_atom_site_symmetry_multiplicity
_atom_site_calc_flag
_atom_site_refinement_flags
_atom_site_disorder_assembly
_atom_site_disorder_group
Ni1 Ni 0.87986(3) 0.24177(6) 0.04488(8) 0.0281(2) Uani 1 1 d . . .
N1 N 0.8198(2) 0.1169(4) 0.0590(3) 0.0306(13) Uani 1 1 d . . .
N2 N 0.7918(2) 0.1081(4) 0.1298(3) 0.0312(13) Uani 1 1 d . . .
N3 N 0.8822(3) 0.2715(6) 0.1681(5) 0.0344(16) Uani 1 1 d . . .
N4 N 0.8413(2) 0.2355(4) 0.2188(3) 0.0304(14) Uani 1 1 d . . .
N5 N 0.94133(19) 0.1175(4) 0.0414(3) 0.0298(11) Uani 1 1 d . . .
N6 N 0.9699(2) 0.0995(4) -0.0303(3) 0.0270(11) Uani 1 1 d . . .
N7 N 0.8782(2) 0.2439(4) -0.0804(6) 0.0352(19) Uani 1 1 d . . .
N8 N 0.9219(2) 0.2142(4) -0.1267(3) 0.0292(12) Uani 1 1 d . . .
O1 O 0.68341(19) 0.7129(4) 0.0940(3) 0.0423(12) Uani 1 1 d . . .
O2 O 0.62396(19) 0.5916(4) 0.0344(4) 0.0490(13) Uani 1 1 d . . .
O3 O 1.1291(2) 0.5902(5) 0.0716(4) 0.0561(17) Uani 1 1 d . . .
O4 O 1.07045(19) 0.7105(4) 0.0095(3) 0.0450(13) Uani 1 1 d . . .
O5 O 0.8638(2) 0.4167(4) 0.0349(4) 0.0604(15) Uani 1 1 d . . .
H5A H 0.8626 0.4352 -0.0133 0.091 Uiso 1 1 calc R . .
C1 C 0.7345(4) -0.0354(7) 0.2100(5) 0.063(2) Uani 1 1 d . . .
H1A H 0.7207 -0.1144 0.2034 0.095 Uiso 1 1 calc R . .
H1B H 0.7044 0.0186 0.2166 0.095 Uiso 1 1 calc R . .
H1C H 0.7576 -0.0322 0.2573 0.095 Uiso 1 1 calc R . .
C2 C 0.7669(3) -0.0014(6) 0.1368(5) 0.0412(18) Uani 1 1 d . . .
C3 C 0.7786(3) -0.0592(6) 0.0688(5) 0.048(2) Uani 1 1 d . . .
H3A H 0.7665 -0.1349 0.0555 0.057 Uiso 1 1 calc R . .
C4 C 0.8121(3) 0.0131(5) 0.0204(5) 0.0422(19) Uani 1 1 d . . .
C5 C 0.8343(4) -0.0159(6) -0.0612(5) 0.053(2) Uani 1 1 d . . .
H5B H 0.8560 0.0493 -0.0806 0.080 Uiso 1 1 calc R . .
H5C H 0.8046 -0.0302 -0.0981 0.080 Uiso 1 1 calc R . .
H5D H 0.8568 -0.0855 -0.0575 0.080 Uiso 1 1 calc R . .
C6 C 0.8171(4) 0.2334(10) 0.3664(5) 0.081(3) Uani 1 1 d . . .
H6A H 0.7843 0.1958 0.3470 0.121 Uiso 1 1 calc R . .
H6B H 0.8078 0.3066 0.3928 0.121 Uiso 1 1 calc R . .
H6C H 0.8352 0.1821 0.4045 0.121 Uiso 1 1 calc R . .
C7 C 0.8541(4) 0.2577(6) 0.2970(5) 0.045(2) Uani 1 1 d . . .
C8 C 0.9043(3) 0.3093(8) 0.2957(5) 0.057(2) Uani 1 1 d . . .
H8A H 0.9241 0.3352 0.3407 0.068 Uiso 1 1 calc R . .
C9 C 0.9208(3) 0.3166(7) 0.2161(4) 0.0422(18) Uani 1 1 d . . .
C10 C 0.9733(3) 0.3647(9) 0.1819(6) 0.068(3) Uani 1 1 d . . .
H10A H 0.9727 0.3582 0.1237 0.102 Uiso 1 1 calc R . .
H10B H 1.0037 0.3203 0.2031 0.102 Uiso 1 1 calc R . .
H10C H 0.9771 0.4465 0.1970 0.102 Uiso 1 1 calc R . .
C11 C 0.7884(3) 0.2047(6) 0.1882(4) 0.0335(16) Uani 1 1 d . . .
H11A H 0.7664 0.1767 0.2342 0.040 Uiso 1 1 calc R . .
C12 C 0.7595(2) 0.3121(5) 0.1529(4) 0.0289(15) Uani 1 1 d . . .
C13 C 0.7722(3) 0.4262(6) 0.1812(4) 0.0409(17) Uani 1 1 d . . .
H13A H 0.8010 0.4368 0.2176 0.049 Uiso 1 1 calc R . .
C14 C 0.7427(3) 0.5215(6) 0.1554(4) 0.0395(17) Uani 1 1 d . . .
H14A H 0.7513 0.5965 0.1752 0.047 Uiso 1 1 calc R . .
C15 C 0.7005(3) 0.5091(5) 0.1009(4) 0.0341(15) Uani 1 1 d . . .
C16 C 0.6688(3) 0.6135(6) 0.0765(4) 0.0350(16) Uani 1 1 d . . .
C17 C 0.6884(3) 0.3959(6) 0.0690(4) 0.0404(17) Uani 1 1 d . . .
H17A H 0.6612 0.3867 0.0300 0.048 Uiso 1 1 calc R . .
C18 C 0.7177(3) 0.2981(6) 0.0968(4) 0.0401(17) Uani 1 1 d . . .
H18A H 0.7092 0.2229 0.0775 0.048 Uiso 1 1 calc R . .
C19 C 1.0231(4) -0.0527(7) -0.1033(5) 0.056(2) Uani 1 1 d . . .
H19A H 1.0355 -0.1325 -0.0945 0.084 Uiso 1 1 calc R . .
H19B H 1.0542 -0.0020 -0.1116 0.084 Uiso 1 1 calc R . .
H19C H 0.9999 -0.0503 -0.1504 0.084 Uiso 1 1 calc R . .
C20 C 0.9925(3) -0.0124(6) -0.0326(5) 0.0377(16) Uani 1 1 d . . .
C21 C 0.9782(3) -0.0657(6) 0.0370(5) 0.0460(17) Uani 1 1 d . . .
H21A H 0.9871 -0.1426 0.0525 0.055 Uiso 1 1 calc R . .
C22 C 0.9472(3) 0.0159(6) 0.0825(4) 0.0395(17) Uani 1 1 d . . .
C23 C 0.9234(3) -0.0045(7) 0.1631(5) 0.052(2) Uani 1 1 d . . .
H23A H 0.9041 0.0653 0.1804 0.078 Uiso 1 1 calc R . .
H23B H 0.9521 -0.0220 0.2012 0.078 Uiso 1 1 calc R . .
H23C H 0.8984 -0.0701 0.1606 0.078 Uiso 1 1 calc R . .
C24 C 0.9500(3) 0.1860(8) -0.2708(4) 0.058(2) Uani 1 1 d . . .
H24A H 0.9852 0.1716 -0.2467 0.086 Uiso 1 1 calc R . .
H24B H 0.9524 0.2529 -0.3068 0.086 Uiso 1 1 calc R . .
H24C H 0.9387 0.1174 -0.3010 0.086 Uiso 1 1 calc R . .
C25 C 0.9093(3) 0.2111(6) -0.2060(4) 0.0376(17) Uani 1 1 d . . .
C26 C 0.8551(4) 0.2365(6) -0.2109(5) 0.044(2) Uani 1 1 d . . .
H26A H 0.8340 0.2389 -0.2581 0.052 Uiso 1 1 calc R . .
C27 C 0.8369(3) 0.2581(6) -0.1323(5) 0.042(2) Uani 1 1 d . . .
C28 C 0.7808(3) 0.2862(8) -0.1014(5) 0.050(2) Uani 1 1 d . . .
H28A H 0.7820 0.2964 -0.0435 0.076 Uiso 1 1 calc R . .
H28B H 0.7563 0.2224 -0.1146 0.076 Uiso 1 1 calc R . .
H28C H 0.7679 0.3579 -0.1264 0.076 Uiso 1 1 calc R . .
C29 C 0.9746(3) 0.1943(5) -0.0878(4) 0.0300(15) Uani 1 1 d . . .
H29A H 0.9997 0.1669 -0.1304 0.036 Uiso 1 1 calc R . .
C30 C 1.0002(2) 0.3057(5) -0.0508(3) 0.0263(14) Uani 1 1 d . . .
C31 C 1.0449(3) 0.2930(6) -0.0016(4) 0.0385(16) Uani 1 1 d . . .
H31A H 1.0563 0.2175 0.0137 0.046 Uiso 1 1 calc R . .
C32 C 1.0731(3) 0.3904(5) 0.0256(4) 0.0378(17) Uani 1 1 d . . .
H32A H 1.1042 0.3815 0.0580 0.045 Uiso 1 1 calc R . .
C33 C 1.0548(3) 0.5022(5) 0.0043(4) 0.0361(16) Uani 1 1 d . . .
C34 C 1.0849(3) 0.6107(6) 0.0296(4) 0.0382(16) Uani 1 1 d . . .
C35 C 1.0090(3) 0.5159(6) -0.0441(4) 0.0373(17) Uani 1 1 d . . .
H35A H 0.9964 0.5914 -0.0571 0.045 Uiso 1 1 calc R . .
C36 C 0.9814(3) 0.4161(6) -0.0736(4) 0.0336(16) Uani 1 1 d . . .
H36A H 0.9512 0.4239 -0.1076 0.040 Uiso 1 1 calc R . .
Cl1 Cl 0.85896(14) 0.6498(2) -0.1293(2) 0.1021(11) Uani 1 1 d . . .
O6 O 0.8230(3) 0.7032(6) -0.1820(5) 0.095(2) Uani 1 1 d . . .
O7 O 0.8407(15) 0.6833(13) -0.0445(10) 0.383(19) Uani 1 1 d . . .
O8 O 0.8552(4) 0.5298(6) -0.1214(6) 0.116(3) Uani 1 1 d . . .
O9 O 0.9067(5) 0.6968(11) -0.1264(13) 0.230(10) Uani 1 1 d . . .
Cl2 Cl 1.13377(11) 0.2446(4) -0.1857(2) 0.1042(13) Uani 1 1 d . . .
O10 O 1.1662(3) 0.2536(7) -0.2516(5) 0.100(3) Uani 1 1 d . . .
O11 O 1.1527(5) 0.326(2) -0.1292(11) 0.286(13) Uani 1 1 d . . .
O12 O 1.0789(4) 0.2471(11) -0.2047(7) 0.152(5) Uani 1 1 d . . .
O13 O 1.1451(7) 0.134(3) -0.1507(18) 0.38(2) Uani 1 1 d . . .
O14 O 0.8875(4) 0.6168(8) 0.1106(7) 0.136(4) Uani 1 1 d . . .

loop_
_atom_site_aniso_label
_atom_site_aniso_U_11
_atom_site_aniso_U_22
_atom_site_aniso_U_33
_atom_site_aniso_U_23
_atom_site_aniso_U_13
_atom_site_aniso_U_12
Ni1 0.0342(4) 0.0138(4) 0.0362(4) 0.0013(4) -0.0003(5) -0.0003(3)
N1 0.036(3) 0.021(3) 0.035(3) 0.004(2) 0.000(3) 0.003(2)
N2 0.035(3) 0.018(3) 0.041(3) 0.007(2) -0.003(3) 0.002(2)
N3 0.038(4) 0.029(3) 0.036(4) 0.001(3) 0.006(3) 0.003(3)
N4 0.039(4) 0.028(3) 0.024(3) 0.008(2) -0.004(3) 0.007(2)
N5 0.039(3) 0.019(3) 0.031(3) 0.003(3) -0.002(3) 0.004(2)
N6 0.035(3) 0.017(3) 0.029(3) 0.003(2) 0.000(2) 0.004(2)
N7 0.030(4) 0.019(3) 0.057(5) 0.004(3) 0.009(3) 0.001(2)
N8 0.037(3) 0.014(2) 0.037(4) -0.001(2) -0.002(3) 0.001(2)
O1 0.051(3) 0.023(3) 0.053(3) 0.001(2) -0.006(2) 0.011(2)
O2 0.044(3) 0.042(3) 0.061(4) 0.006(3) -0.015(3) 0.009(2)
O3 0.056(3) 0.037(3) 0.075(5) 0.005(3) -0.031(3) -0.013(2)
O4 0.050(3) 0.023(3) 0.062(3) -0.001(2) -0.007(2) -0.005(2)
O5 0.110(5) 0.023(2) 0.048(3) 0.006(3) 0.012(3) 0.009(2)
C1 0.079(6) 0.045(5) 0.066(5) 0.009(4) 0.009(5) -0.025(4)
C2 0.046(4) 0.027(4) 0.051(5) 0.013(4) -0.005(4) -0.003(3)
C3 0.054(4) 0.029(4) 0.061(6) 0.000(4) -0.008(4) -0.013(3)
C4 0.046(4) 0.019(4) 0.062(5) 0.006(3) -0.005(3) -0.006(3)
C5 0.078(6) 0.023(4) 0.059(5) -0.014(3) 0.007(4) -0.014(4)
C6 0.077(7) 0.132(9) 0.033(5) 0.005(5) 0.007(4) 0.006(6)
C7 0.047(5) 0.042(5) 0.046(6) 0.001(3) -0.008(4) 0.008(3)
C8 0.056(5) 0.085(7) 0.030(5) -0.006(4) -0.012(4) 0.002(5)
C9 0.045(4) 0.044(4) 0.037(4) -0.009(3) -0.011(4) 0.002(3)
C10 0.053(5) 0.079(7) 0.072(6) -0.016(5) -0.008(5) -0.018(5)
C11 0.037(4) 0.031(4) 0.032(4) 0.007(3) 0.005(3) 0.006(3)
C12 0.027(3) 0.029(4) 0.030(4) 0.006(3) -0.005(3) 0.004(3)
C13 0.045(4) 0.039(4) 0.040(4) -0.006(3) -0.014(3) 0.014(3)
C14 0.052(4) 0.024(4) 0.042(4) -0.005(3) -0.006(4) 0.004(3)
C15 0.036(4) 0.024(4) 0.042(4) 0.001(3) 0.000(3) 0.009(3)
C16 0.036(4) 0.034(4) 0.035(4) 0.001(3) -0.001(3) 0.012(3)
C17 0.038(4) 0.035(4) 0.047(4) 0.001(3) -0.004(3) 0.008(3)
C18 0.045(4) 0.023(4) 0.053(5) -0.003(3) 0.001(4) 0.001(3)
C19 0.080(6) 0.041(4) 0.047(5) -0.003(4) 0.001(4) 0.028(4)
C20 0.046(4) 0.030(4) 0.038(4) -0.007(3) -0.002(3) 0.006(3)
C21 0.057(4) 0.031(4) 0.050(4) 0.005(4) -0.003(4) 0.021(3)
C22 0.043(4) 0.038(4) 0.038(4) 0.005(3) -0.006(3) 0.001(3)
C23 0.061(5) 0.045(5) 0.051(5) 0.026(4) 0.002(4) 0.016(4)
C24 0.061(5) 0.090(6) 0.022(4) 0.006(4) -0.008(4) 0.017(5)
C25 0.048(4) 0.030(4) 0.035(5) -0.005(3) -0.007(3) 0.004(3)
C26 0.053(5) 0.043(5) 0.034(5) -0.001(3) -0.016(4) 0.014(4)
C27 0.037(4) 0.026(4) 0.062(6) 0.000(3) -0.012(4) 0.003(3)
C28 0.040(4) 0.059(5) 0.053(5) 0.013(4) 0.003(4) 0.012(4)
C29 0.029(4) 0.023(3) 0.038(4) 0.001(3) -0.005(3) 0.001(3)
C30 0.034(4) 0.021(3) 0.025(3) -0.002(3) -0.001(3) 0.002(3)
C31 0.042(4) 0.022(3) 0.052(4) 0.001(3) -0.006(4) 0.003(3)
C32 0.040(4) 0.028(4) 0.045(4) 0.004(3) -0.015(3) -0.005(3)
C33 0.039(4) 0.021(3) 0.048(4) 0.003(3) 0.004(3) -0.009(3)
C34 0.040(4) 0.041(4) 0.034(4) -0.008(3) 0.006(3) -0.006(3)
C35 0.038(4) 0.021(4) 0.053(5) 0.007(3) -0.006(3) -0.005(3)
C36 0.045(4) 0.026(4) 0.029(4) 0.006(3) -0.006(3) -0.008(3)
Cl1 0.120(2) 0.0339(12) 0.152(3) 0.0208(15) -0.071(2) -0.0034(13)
O6 0.098(5) 0.060(4) 0.127(6) 0.022(4) -0.045(5) 0.006(4)
O7 0.93(6) 0.092(11) 0.131(12) 0.000(8) -0.04(2) 0.11(2)
O8 0.188(8) 0.037(4) 0.123(7) 0.014(4) -0.039(6) 0.006(4)
O9 0.107(8) 0.128(8) 0.46(3) 0.107(13) -0.139(12) -0.029(7)
Cl2 0.0524(15) 0.194(4) 0.0659(17) -0.036(2) 0.0085(14) -0.0236(17)
O10 0.078(5) 0.114(6) 0.107(7) 0.013(4) 0.030(5) 0.008(4)
O11 0.102(8) 0.51(3) 0.248(17) -0.28(2) -0.002(9) -0.023(13)
O12 0.065(5) 0.252(13) 0.139(9) -0.097(8) 0.009(5) -0.007(6)
O13 0.193(16) 0.50(4) 0.45(4) 0.35(4) -0.11(2) -0.10(2)
O14 0.188(9) 0.064(5) 0.155(9) -0.051(5) -0.011(7) -0.002(5)

loop_
_atom_type_symbol
_atom_type_description
_atom_type_scat_dispersion_real
_atom_type_scat_dispersion_imag
_atom_type_scat_source
C C 0.0033 0.0016 'International Tables Vol C Tables 4.2.6.8 and 6.1.1.4'
H H 0.0000 0.0000 'International Tables Vol C Tables 4.2.6.8 and 6.1.1.4'
N N 0.0061 0.0033 'International Tables Vol C Tables 4.2.6.8 and 6.1.1.4'
O O 0.0106 0.0060 'International Tables Vol C Tables 4.2.6.8 and 6.1.1.4'
Cl Cl 0.1484 0.1585 'International Tables Vol C Tables 4.2.6.8 and 6.1.1.4'
Ni Ni 0.3393 1.1124 'International Tables Vol C Tables 4.2.6.8 and 6.1.1.4'

loop_
_geom_angle_atom_site_label_1
_geom_angle_atom_site_label_2
_geom_angle_atom_site_label_3
_geom_angle
_geom_angle_site_symmetry_1
_geom_angle_site_symmetry_3
_geom_angle_publ_flag
O5 Ni1 N1 122.9(2) . . ?
O5 Ni1 N5 143.8(2) . . ?
N1 Ni1 N5 93.21(18) . . ?
O5 Ni1 N3 85.8(3) . . ?
N1 Ni1 N3 91.1(2) . . ?
N5 Ni1 N3 96.8(2) . . ?
O5 Ni1 N7 84.4(2) . . ?
N1 Ni1 N7 96.2(2) . . ?
N5 Ni1 N7 89.7(2) . . ?
N3 Ni1 N7 169.9(2) . . ?
N2 N1 C4 105.8(5) . . ?
N2 N1 Ni1 120.7(4) . . ?
C4 N1 Ni1 130.2(4) . . ?
N1 N2 C2 111.1(5) . . ?
N1 N2 C11 122.7(5) . . ?
C2 N2 C11 126.2(6) . . ?
C9 N3 N4 105.7(7) . . ?
C9 N3 Ni1 131.8(6) . . ?
N4 N3 Ni1 122.3(5) . . ?
C7 N4 N3 110.9(6) . . ?
C7 N4 C11 126.4(7) . . ?
N3 N4 C11 121.3(6) . . ?
C22 N5 N6 104.5(5) . . ?
C22 N5 Ni1 130.5(4) . . ?
N6 N5 Ni1 119.4(4) . . ?
C20 N6 N5 111.1(5) . . ?
C20 N6 C29 129.3(6) . . ?
N5 N6 C29 119.6(4) . . ?
C27 N7 N8 105.4(8) . . ?
C27 N7 Ni1 131.1(6) . . ?
N8 N7 Ni1 123.1(5) . . ?
C25 N8 N7 112.0(6) . . ?
C25 N8 C29 128.9(6) . . ?
N7 N8 C29 119.1(6) . . ?
Ni1 O5 H5A 109.5 . . ?
C2 C1 H1A 109.5 . . ?
C2 C1 H1B 109.5 . . ?
H1A C1 H1B 109.5 . . ?
C2 C1 H1C 109.5 . . ?
H1A C1 H1C 109.5 . . ?
H1B C1 H1C 109.5 . . ?
C3 C2 N2 106.0(6) . . ?
C3 C2 C1 132.0(7) . . ?
N2 C2 C1 122.0(7) . . ?
C2 C3 C4 108.6(6) . . ?
C2 C3 H3A 125.7 . . ?
C4 C3 H3A 125.7 . . ?
N1 C4 C3 108.6(6) . . ?
N1 C4 C5 124.6(6) . . ?
C3 C4 C5 126.8(6) . . ?
C4 C5 H5B 109.5 . . ?
C4 C5 H5C 109.5 . . ?
H5B C5 H5C 109.5 . . ?
C4 C5 H5D 109.5 . . ?
H5B C5 H5D 109.5 . . ?
H5C C5 H5D 109.5 . . ?
C7 C6 H6A 109.5 . . ?
C7 C6 H6B 109.5 . . ?
H6A C6 H6B 109.5 . . ?
C7 C6 H6C 109.5 . . ?
H6A C6 H6C 109.5 . . ?
H6B C6 H6C 109.5 . . ?
N4 C7 C8 106.0(7) . . ?
N4 C7 C6 124.0(8) . . ?
C8 C7 C6 129.9(8) . . ?
C7 C8 C9 107.7(7) . . ?
C7 C8 H8A 126.1 . . ?
C9 C8 H8A 126.1 . . ?
N3 C9 C8 109.6(7) . . ?
N3 C9 C10 121.4(7) . . ?
C8 C9 C10 129.0(7) . . ?
C9 C10 H10A 109.5 . . ?
C9 C10 H10B 109.5 . . ?
H10A C10 H10B 109.5 . . ?
C9 C10 H10C 109.5 . . ?
H10A C10 H10C 109.5 . . ?
H10B C10 H10C 109.5 . . ?
N4 C11 N2 111.3(5) . . ?
N4 C11 C12 111.2(5) . . ?
N2 C11 C12 111.9(5) . . ?
N4 C11 H11A 107.4 . . ?
N2 C11 H11A 107.4 . . ?
C12 C11 H11A 107.4 . . ?
C18 C12 C13 119.2(6) . . ?
C18 C12 C11 120.4(6) . . ?
C13 C12 C11 120.2(6) . . ?
C14 C13 C12 120.3(6) . . ?
C14 C13 H13A 119.8 . . ?
C12 C13 H13A 119.8 . . ?
C15 C14 C13 121.3(6) . . ?
C15 C14 H14A 119.4 . . ?
C13 C14 H14A 119.4 . . ?
C14 C15 C17 119.4(6) . . ?
C14 C15 C16 119.5(6) . . ?
C17 C15 C16 121.1(6) . . ?
O1 C16 O2 122.9(6) . . ?
O1 C16 C15 121.6(6) . . ?
O2 C16 C15 115.5(6) . . ?
C18 C17 C15 119.2(6) . . ?
C18 C17 H17A 120.4 . . ?
C15 C17 H17A 120.4 . . ?
C12 C18 C17 120.5(6) . . ?
C12 C18 H18A 119.8 . . ?
C17 C18 H18A 119.8 . . ?
C20 C19 H19A 109.5 . . ?
C20 C19 H19B 109.5 . . ?
H19A C19 H19B 109.5 . . ?
C20 C19 H19C 109.5 . . ?
H19A C19 H19C 109.5 . . ?
H19B C19 H19C 109.5 . . ?
C21 C20 N6 106.4(6) . . ?
C21 C20 C19 132.6(6) . . ?
N6 C20 C19 120.9(7) . . ?
C20 C21 C22 107.5(6) . . ?
C20 C21 H21A 126.2 . . ?
C22 C21 H21A 126.2 . . ?
N5 C22 C21 110.5(6) . . ?
N5 C22 C23 123.3(6) . . ?
C21 C22 C23 126.3(6) . . ?
C22 C23 H23A 109.5 . . ?
C22 C23 H23B 109.5 . . ?
H23A C23 H23B 109.5 . . ?
C22 C23 H23C 109.5 . . ?
H23A C23 H23C 109.5 . . ?
H23B C23 H23C 109.5 . . ?
C25 C24 H24A 109.5 . . ?
C25 C24 H24B 109.5 . . ?
H24A C24 H24B 109.5 . . ?
C25 C24 H24C 109.5 . . ?
H24A C24 H24C 109.5 . . ?
H24B C24 H24C 109.5 . . ?
N8 C25 C26 106.1(6) . . ?
N8 C25 C24 123.4(6) . . ?
C26 C25 C24 130.6(7) . . ?
C25 C26 C27 107.0(7) . . ?
C25 C26 H26A 126.5 . . ?
C27 C26 H26A 126.5 . . ?
N7 C27 C26 109.6(7) . . ?
N7 C27 C28 120.1(8) . . ?
C26 C27 C28 130.2(8) . . ?
C27 C28 H28A 109.5 . . ?
C27 C28 H28B 109.5 . . ?
H28A C28 H28B 109.5 . . ?
C27 C28 H28C 109.5 . . ?
H28A C28 H28C 109.5 . . ?
H28B C28 H28C 109.5 . . ?
N6 C29 N8 109.7(5) . . ?
N6 C29 C30 112.5(5) . . ?
N8 C29 C30 114.2(5) . . ?
N6 C29 H29A 106.7 . . ?
N8 C29 H29A 106.7 . . ?
C30 C29 H29A 106.7 . . ?
C31 C30 C36 121.5(6) . . ?
C31 C30 C29 118.5(5) . . ?
C36 C30 C29 119.8(5) . . ?
C30 C31 C32 120.7(6) . . ?
C30 C31 H31A 119.7 . . ?
C32 C31 H31A 119.7 . . ?
C33 C32 C31 119.0(6) . . ?
C33 C32 H32A 120.5 . . ?
C31 C32 H32A 120.5 . . ?
C35 C33 C32 120.7(6) . . ?
C35 C33 C34 118.0(6) . . ?
C32 C33 C34 121.2(6) . . ?
O4 C34 O3 123.1(6) . . ?
O4 C34 C33 122.5(6) . . ?
O3 C34 C33 114.4(6) . . ?
C33 C35 C36 119.9(6) . . ?
C33 C35 H35A 120.0 . . ?
C36 C35 H35A 120.0 . . ?
C30 C36 C35 118.2(6) . . ?
C30 C36 H36A 120.9 . . ?
C35 C36 H36A 120.9 . . ?
O9 Cl1 O8 118.0(7) . . ?
O9 Cl1 O6 115.0(7) . . ?
O8 Cl1 O6 116.9(5) . . ?
O9 Cl1 O7 97.5(15) . . ?
O8 Cl1 O7 98.1(8) . . ?
O6 Cl1 O7 106.5(11) . . ?
O10 Cl2 O12 112.9(6) . . ?
O10 Cl2 O13 106.4(14) . . ?
O12 Cl2 O13 107.6(10) . . ?
O10 Cl2 O11 107.1(9) . . ?
O12 Cl2 O11 117.5(8) . . ?
O13 Cl2 O11 104.4(17) . . ?

loop_
_geom_bond_atom_site_label_1
_geom_bond_atom_site_label_2
_geom_bond_distance
_geom_bond_site_symmetry_2
_geom_bond_publ_flag
Ni1 O5 2.019(4) . ?
Ni1 N1 2.046(5) . ?
Ni1 N5 2.054(4) . ?
Ni1 N3 2.055(8) . ?
Ni1 N7 2.060(10) . ?
N1 N2 1.353(7) . ?
N1 C4 1.346(8) . ?
N2 C2 1.381(8) . ?
N2 C11 1.455(9) . ?
N3 C9 1.330(10) . ?
N3 N4 1.362(9) . ?
N4 C7 1.347(10) . ?
N4 C11 1.427(9) . ?
N5 C22 1.338(8) . ?
N5 N6 1.384(7) . ?
N6 C20 1.379(8) . ?
N6 C29 1.433(8) . ?
N7 C27 1.330(11) . ?
N7 N8 1.353(9) . ?
N8 C25 1.340(9) . ?
N8 C29 1.452(8) . ?
O1 C16 1.211(8) . ?
O2 C16 1.318(8) . ?
O3 C34 1.300(8) . ?
O4 C34 1.226(8) . ?
O5 H5A 0.8200 . ?
C1 C2 1.491(11) . ?
C1 H1A 0.9600 . ?
C1 H1B 0.9600 . ?
C1 H1C 0.9600 . ?
C2 C3 1.324(10) . ?
C3 C4 1.403(10) . ?
C3 H3A 0.9300 . ?
C4 C5 1.483(11) . ?
C5 H5B 0.9600 . ?
C5 H5C 0.9600 . ?
C5 H5D 0.9600 . ?
C6 C7 1.482(13) . ?
C6 H6A 0.9600 . ?
C6 H6B 0.9600 . ?
C6 H6C 0.9600 . ?
C7 C8 1.356(12) . ?
C8 C9 1.372(11) . ?
C8 H8A 0.9300 . ?
C9 C10 1.499(11) . ?
C10 H10A 0.9600 . ?
C10 H10B 0.9600 . ?
C10 H10C 0.9600 . ?
C11 C12 1.516(9) . ?
C11 H11A 0.9800 . ?
C12 C18 1.384(9) . ?
C12 C13 1.404(10) . ?
C13 C14 1.361(9) . ?
C13 H13A 0.9300 . ?
C14 C15 1.373(10) . ?
C14 H14A 0.9300 . ?
C15 C17 1.412(9) . ?
C15 C16 1.465(9) . ?
C17 C18 1.391(9) . ?
C17 H17A 0.9300 . ?
C18 H18A 0.9300 . ?
C19 C20 1.454(10) . ?
C19 H19A 0.9600 . ?
C19 H19B 0.9600 . ?
C19 H19C 0.9600 . ?
C20 C21 1.339(10) . ?
C21 C22 1.406(10) . ?
C21 H21A 0.9300 . ?
C22 C23 1.466(11) . ?
C23 H23A 0.9600 . ?
C23 H23B 0.9600 . ?
C23 H23C 0.9600 . ?
C24 C25 1.483(11) . ?
C24 H24A 0.9600 . ?
C24 H24B 0.9600 . ?
C24 H24C 0.9600 . ?
C25 C26 1.356(12) . ?
C26 C27 1.389(12) . ?
C26 H26A 0.9300 . ?
C27 C28 1.495(11) . ?
C28 H28A 0.9600 . ?
C28 H28B 0.9600 . ?
C28 H28C 0.9600 . ?
C29 C30 1.530(9) . ?
C29 H29A 0.9800 . ?
C30 C31 1.365(9) . ?
C30 C36 1.380(9) . ?
C31 C32 1.373(9) . ?
C31 H31A 0.9300 . ?
C32 C33 1.384(9) . ?
C32 H32A 0.9300 . ?
C33 C35 1.381(9) . ?
C33 C34 1.487(9) . ?
C35 C36 1.399(9) . ?
C35 H35A 0.9300 . ?
C36 H36A 0.9300 . ?
Cl1 O9 1.279(10) . ?
Cl1 O8 1.364(7) . ?
Cl1 O6 1.373(7) . ?
Cl1 O7 1.512(19) . ?
Cl2 O10 1.345(8) . ?
Cl2 O12 1.374(9) . ?
Cl2 O13 1.40(2) . ?
Cl2 O11 1.387(12) . ?
